data_7218419
loop_
_publ_author_name
'Liu, Qi'
'Chen, Kai'
'Wang, Qiang'
'Ni, Jueping'
'Li, Yufeng'
'Zhu, Hongjun'
'Ding, Yuan'

_publ_section_title
;
 Synthesis, Insecticidal Activity, Structure--Activity Relationship (SAR)
 and Density Functional Theory (DFT) of Novel Anthranilic Diamides Analogs
 Containing 1,3,4-Oxadiazole Rings
;
_journal_name_full 'RSC Adv.'
_journal_paper_doi 10.1039/C4RA06356B
_journal_year 2014
_chemical_formula_sum 'C17 H14 Cl N3 O2 S'
_chemical_formula_weight 359.82
_chemical_name_systematic
; 
 ? 
;
_space_group_IT_number 2
_symmetry_cell_setting triclinic
_symmetry_space_group_name_Hall '-P 1'
_symmetry_space_group_name_H-M 'P -1'
_atom_sites_solution_hydrogens geom
_atom_sites_solution_primary direct
_atom_sites_solution_secondary difmap
_audit_creation_method SHELXL-97
_cell_angle_alpha 91.70(3)
_cell_angle_beta 110.52(3)
_cell_angle_gamma 106.41(3)
_cell_formula_units_Z 2
_cell_length_a 9.774(2)
_cell_length_b 9.830(2)
_cell_length_c 9.908(2)
_cell_measurement_reflns_used 25
_cell_measurement_temperature 293(2)
_cell_measurement_theta_max 12
_cell_measurement_theta_min 9
_cell_volume 846.4(4)
_computing_structure_refinement 'SHELXL-97 (Sheldrick, 1997)'
_computing_structure_solution 'SHELXS-97 (Sheldrick, 1990)'
_diffrn_ambient_temperature 293(2)
_diffrn_measured_fraction_theta_full 1.000
_diffrn_measured_fraction_theta_max 1.000
_diffrn_measurement_device_type 'Nonius cad4'
_diffrn_measurement_method \w/2\q
_diffrn_radiation_monochromator graphite
_diffrn_radiation_source 'fine-focus sealed tube'
_diffrn_radiation_type MoK\a
_diffrn_radiation_wavelength 0.71073
_diffrn_reflns_av_R_equivalents 0.0867
_diffrn_reflns_av_sigmaI/netI 0.0484
_diffrn_reflns_limit_h_max 11
_diffrn_reflns_limit_h_min 0
_diffrn_reflns_limit_k_max 11
_diffrn_reflns_limit_k_min -11
_diffrn_reflns_limit_l_max 11
_diffrn_reflns_limit_l_min -11
_diffrn_reflns_number 3311
_diffrn_reflns_theta_full 25.37
_diffrn_reflns_theta_max 25.37
_diffrn_reflns_theta_min 2.18
_diffrn_standards_decay_% 1
_diffrn_standards_interval_count 200
_diffrn_standards_interval_time 2h
_diffrn_standards_number 3
_exptl_absorpt_coefficient_mu 0.363
_exptl_absorpt_correction_T_max 0.9646
_exptl_absorpt_correction_T_min 0.8988
_exptl_absorpt_correction_type psi-scan
_exptl_absorpt_process_details '(North, Phillips & Mathews,1968)'
_exptl_crystal_colour colourless
_exptl_crystal_density_diffrn 1.412
_exptl_crystal_density_method 'not measured'
_exptl_crystal_description block
_exptl_crystal_F_000 372
_exptl_crystal_size_max 0.30
_exptl_crystal_size_mid 0.20
_exptl_crystal_size_min 0.10
_refine_diff_density_max 0.348
_refine_diff_density_min -0.279
_refine_diff_density_rms 0.056
_refine_ls_extinction_method none
_refine_ls_goodness_of_fit_ref 1.008
_refine_ls_hydrogen_treatment constr
_refine_ls_matrix_type full
_refine_ls_number_parameters 217
_refine_ls_number_reflns 3113
_refine_ls_number_restraints 2
_refine_ls_restrained_S_all 1.016
_refine_ls_R_factor_all 0.1088
_refine_ls_R_factor_gt 0.0696
_refine_ls_shift/su_max 0.001
_refine_ls_shift/su_mean 0.000
_refine_ls_structure_factor_coef Fsqd
_refine_ls_weighting_details 'calc w=1/[\s^2^(Fo^2^)+(0.0600P)^2^+1.1000P] where P=(Fo^2^+2Fc^2^)/3'
_refine_ls_weighting_scheme calc
_refine_ls_wR_factor_gt 0.1495
_refine_ls_wR_factor_ref 0.1710
_reflns_number_gt 2102
_reflns_number_total 3113
_reflns_threshold_expression >2sigma(I)
_cod_data_source_file c4ra06356b2.cif
_cod_data_source_block x
_cod_depositor_comments
;
The following automatic conversions were performed:

'_symmetry_cell_setting' value 'Triclinic' changed to 'triclinic'
according to
/usr/data/users/saulius/crontab/automatic-downloads/rss-feeds/RSC/lib/dictionaries/cif_core.dic
dictionary named 'cif_core.dic' version 2.4.2 from 2011-04-26.

Automatic conversion script
Id: cif_fix_values 2827 2014-09-09 07:05:25Z andrius 
;
_cod_original_cell_volume 846.4(3)
_cod_original_sg_symbol_H-M P-1
_cod_database_code 7218419

loop_
_symmetry_equiv_pos_as_xyz
'x, y, z'
'-x, -y, -z'

loop_
_atom_site_label
_atom_site_type_symbol
_atom_site_fract_x
_atom_site_fract_y
_atom_site_fract_z
_atom_site_U_iso_or_equiv
_atom_site_adp_type
_atom_site_occupancy
_atom_site_symmetry_multiplicity
_atom_site_calc_flag
_atom_site_refinement_flags
Cl Cl 1.09950(10) 0.33123(8) 0.27740(9) 0.0433(3) Uani 1 1 d U
S S 0.5891(3) 0.0933(3) 0.8850(2) 0.1427(8) Uani 1 1 d .
O1 O 0.7834(4) 0.0937(4) 0.5975(4) 0.0926(10) Uani 1 1 d .
N1 N 0.6410(6) -0.1292(5) 0.5099(6) 0.1012(14) Uani 1 1 d .
C1 C 0.6521(10) 0.2399(10) 0.9905(7) 0.139(3) Uani 1 1 d U
H1B H 0.6205 0.2577 1.0656 0.167 Uiso 1 1 calc R
O2 O 0.8732(5) -0.3690(5) 0.2837(5) 0.1222(15) Uani 1 1 d .
N2 N 0.6143(6) -0.0794(5) 0.6333(6) 0.1066(15) Uani 1 1 d .
C2 C 0.7714(10) 0.3461(9) 0.9503(8) 0.136(3) Uani 1 1 d U
H2B H 0.8188 0.4398 0.9979 0.163 Uiso 1 1 calc R
C3 C 0.8049(6) 0.2983(6) 0.8433(6) 0.0879(15) Uani 1 1 d .
H3A H 0.8760 0.3499 0.8062 0.106 Uiso 1 1 calc R
N3 N 0.6997(5) -0.2585(5) 0.2947(5) 0.0991(14) Uani 1 1 d .
H3C H 0.6106 -0.2714 0.2989 0.119 Uiso 1 1 calc R
C4 C 0.7053(7) 0.1438(7) 0.7929(6) 0.0964(16) Uani 1 1 d .
C5 C 0.6953(6) 0.0467(6) 0.6767(6) 0.0861(15) Uani 1 1 d .
C6 C 0.7434(6) -0.0214(6) 0.4983(6) 0.0872(15) Uani 1 1 d .
C7 C 0.8132(6) -0.0037(6) 0.3874(6) 0.0836(14) Uani 1 1 d .
C8 C 0.9065(7) 0.1278(6) 0.3875(6) 0.0926(16) Uani 1 1 d .
H8A H 0.9314 0.2030 0.4599 0.111 Uiso 1 1 calc R
C9 C 0.9649(6) 0.1482(5) 0.2764(7) 0.0899(16) Uani 1 1 d U
C10 C 0.9269(6) 0.0404(6) 0.1686(6) 0.0935(16) Uani 1 1 d .
H10A H 0.9635 0.0578 0.0938 0.112 Uiso 1 1 calc R
C11 C 0.8344(7) -0.0953(7) 0.1685(6) 0.0970(17) Uani 1 1 d .
C12 C 0.7821(7) -0.1205(6) 0.2822(6) 0.0933(16) Uani 1 1 d .
C13 C 0.7803(9) -0.2099(7) 0.0368(7) 0.128(2) Uani 1 1 d .
H13A H 0.7173 -0.2976 0.0524 0.192 Uiso 1 1 calc R
H13B H 0.8680 -0.2255 0.0243 0.192 Uiso 1 1 calc R
H13C H 0.7216 -0.1783 -0.0489 0.192 Uiso 1 1 calc R
C14 C 0.7534(8) -0.3753(7) 0.3008(7) 0.0991(17) Uani 1 1 d .
C15 C 0.6582(8) -0.5094(7) 0.3277(7) 0.1029(18) Uani 1 1 d .
C16 C 0.4932(9) -0.5305(8) 0.2911(10) 0.159(3) Uani 1 1 d .
H16A H 0.4468 -0.6204 0.3169 0.238 Uiso 1 1 calc R
H16B H 0.4441 -0.5305 0.1885 0.238 Uiso 1 1 calc R
H16C H 0.4812 -0.4542 0.3441 0.238 Uiso 1 1 calc R
C17 C 0.7208(10) -0.6152(8) 0.3676(11) 0.162(3) Uani 1 1 d .
H17C H 0.6593 -0.7049 0.3726 0.194 Uiso 1 1 calc R
H17A H 0.8254 -0.5984 0.3900 0.194 Uiso 1 1 calc R

loop_
_atom_site_aniso_label
_atom_site_aniso_U_11
_atom_site_aniso_U_22
_atom_site_aniso_U_33
_atom_site_aniso_U_23
_atom_site_aniso_U_13
_atom_site_aniso_U_12
Cl 0.0433(5) 0.0345(4) 0.0513(5) 0.0084(3) 0.0267(4) -0.0005(3)
S 0.1385(17) 0.197(2) 0.1110(15) 0.0333(14) 0.0547(13) 0.0684(16)
O1 0.097(3) 0.089(3) 0.094(3) 0.016(2) 0.039(2) 0.027(2)
N1 0.106(4) 0.096(3) 0.115(4) 0.024(3) 0.059(3) 0.028(3)
C1 0.169(7) 0.205(8) 0.086(4) 0.012(5) 0.053(5) 0.116(6)
O2 0.101(3) 0.112(3) 0.167(4) 0.035(3) 0.061(3) 0.038(3)
N2 0.137(4) 0.088(3) 0.106(4) 0.025(3) 0.062(3) 0.029(3)
C2 0.172(7) 0.151(7) 0.112(5) 0.019(5) 0.051(5) 0.095(6)
C3 0.091(4) 0.094(4) 0.080(3) 0.009(3) 0.024(3) 0.041(3)
N3 0.094(3) 0.081(3) 0.122(4) 0.007(3) 0.048(3) 0.018(3)
C4 0.110(4) 0.107(4) 0.078(4) 0.018(3) 0.033(3) 0.044(4)
C5 0.086(4) 0.082(4) 0.084(4) 0.017(3) 0.035(3) 0.013(3)
C6 0.082(4) 0.069(3) 0.105(4) 0.009(3) 0.032(3) 0.021(3)
C7 0.082(3) 0.084(4) 0.085(4) 0.016(3) 0.034(3) 0.023(3)
C8 0.102(4) 0.078(3) 0.090(4) 0.023(3) 0.027(3) 0.026(3)
C9 0.079(3) 0.057(3) 0.126(4) 0.020(3) 0.051(3) -0.006(2)
C10 0.092(4) 0.093(4) 0.090(4) 0.011(3) 0.029(3) 0.027(3)
C11 0.099(4) 0.103(4) 0.090(4) 0.006(3) 0.040(3) 0.029(3)
C12 0.101(4) 0.086(4) 0.095(4) 0.017(3) 0.040(3) 0.028(3)
C13 0.168(7) 0.118(5) 0.092(4) -0.005(4) 0.049(4) 0.035(5)
C14 0.094(4) 0.101(5) 0.107(4) 0.020(3) 0.037(4) 0.038(4)
C15 0.114(5) 0.082(4) 0.110(5) 0.011(3) 0.044(4) 0.025(4)
C16 0.134(7) 0.137(7) 0.189(9) 0.034(6) 0.060(6) 0.020(5)
C17 0.161(7) 0.093(5) 0.268(11) 0.034(6) 0.115(8) 0.048(5)

loop_
_atom_type_symbol
_atom_type_description
_atom_type_scat_dispersion_real
_atom_type_scat_dispersion_imag
_atom_type_scat_source
C C 0.0033 0.0016 'International Tables Vol C Tables 4.2.6.8 and 6.1.1.4'
H H 0.0000 0.0000 'International Tables Vol C Tables 4.2.6.8 and 6.1.1.4'
N N 0.0061 0.0033 'International Tables Vol C Tables 4.2.6.8 and 6.1.1.4'
O O 0.0106 0.0060 'International Tables Vol C Tables 4.2.6.8 and 6.1.1.4'
S S 0.1246 0.1234 'International Tables Vol C Tables 4.2.6.8 and 6.1.1.4'
Cl Cl 0.1484 0.1585 'International Tables Vol C Tables 4.2.6.8 and 6.1.1.4'

loop_
_geom_angle_atom_site_label_1
_geom_angle_atom_site_label_2
_geom_angle_atom_site_label_3
_geom_angle
C1 S C4 96.1(4)
C6 O1 C5 103.1(4)
C6 N1 N2 103.2(5)
C2 C1 S 109.4(5)
C2 C1 H1B 125.3
S C1 H1B 125.3
C5 N2 N1 108.3(5)
C3 C2 C1 116.1(7)
C3 C2 H2B 121.9
C1 C2 H2B 121.9
C2 C3 C4 106.7(6)
C2 C3 H3A 126.6
C4 C3 H3A 126.6
C14 N3 C12 123.9(5)
C14 N3 H3C 118.1
C12 N3 H3C 118.1
C5 C4 C3 128.2(5)
C5 C4 S 120.1(5)
C3 C4 S 111.5(4)
N2 C5 O1 111.8(5)
N2 C5 C4 129.3(6)
O1 C5 C4 118.9(5)
N1 C6 O1 113.5(5)
N1 C6 C7 129.2(5)
O1 C6 C7 117.1(5)
C8 C7 C12 120.8(5)
C8 C7 C6 118.3(5)
C12 C7 C6 120.9(5)
C7 C8 C9 118.7(5)
C7 C8 H8A 120.6
C9 C8 H8A 120.6
C10 C9 C8 121.2(5)
C10 C9 Cl 119.6(4)
C8 C9 Cl 119.2(4)
C9 C10 C11 120.8(5)
C9 C10 H10A 119.6
C11 C10 H10A 119.6
C10 C11 C12 119.1(5)
C10 C11 C13 119.1(6)
C12 C11 C13 121.6(6)
C11 C12 N3 121.6(5)
C11 C12 C7 119.0(5)
N3 C12 C7 119.5(5)
C11 C13 H13A 109.5
C11 C13 H13B 109.5
H13A C13 H13B 109.5
C11 C13 H13C 109.5
H13A C13 H13C 109.5
H13B C13 H13C 109.5
O2 C14 N3 122.2(6)
O2 C14 C15 121.2(6)
N3 C14 C15 116.6(6)
C17 C15 C16 122.2(7)
C17 C15 C14 118.7(7)
C16 C15 C14 118.6(6)
C15 C16 H16A 109.5
C15 C16 H16B 109.5
H16A C16 H16B 109.5
C15 C16 H16C 109.5
H16A C16 H16C 109.5
H16B C16 H16C 109.5
C15 C17 H17C 120.0
C15 C17 H17A 120.0
H17C C17 H17A 120.0

loop_
_geom_bond_atom_site_label_1
_geom_bond_atom_site_label_2
_geom_bond_distance
Cl C9 1.902(4)
S C1 1.583(8)
S C4 1.674(6)
O1 C6 1.346(6)
O1 C5 1.357(6)
N1 C6 1.275(6)
N1 N2 1.437(6)
C1 C2 1.507(11)
C1 H1B 0.9300
O2 C14 1.225(7)
N2 C5 1.235(6)
C2 C3 1.324(8)
C2 H2B 0.9300
C3 C4 1.511(8)
C3 H3A 0.9300
N3 C14 1.386(7)
N3 C12 1.402(6)
N3 H3C 0.8600
C4 C5 1.431(8)
C6 C7 1.475(7)
C7 C8 1.354(7)
C7 C12 1.417(7)
C8 C9 1.403(7)
C8 H8A 0.9300
C9 C10 1.354(7)
C10 C11 1.384(7)
C10 H10A 0.9300
C11 C12 1.394(7)
C11 C13 1.531(8)
C13 H13A 0.9600
C13 H13B 0.9600
C13 H13C 0.9600
C14 C15 1.476(8)
C15 C17 1.352(9)
C15 C16 1.474(9)
C16 H16A 0.9600
C16 H16B 0.9600
C16 H16C 0.9600
C17 H17C 0.9300
C17 H17A 0.9300

loop_
_geom_torsion_atom_site_label_1
_geom_torsion_atom_site_label_2
_geom_torsion_atom_site_label_3
_geom_torsion_atom_site_label_4
_geom_torsion
C4 S C1 C2 3.0(6)
C6 N1 N2 C5 1.9(7)
S C1 C2 C3 -2.5(8)
C1 C2 C3 C4 0.5(8)
C2 C3 C4 C5 177.8(6)
C2 C3 C4 S 1.7(6)
C1 S C4 C5 -179.3(5)
C1 S C4 C3 -2.9(5)
N1 N2 C5 O1 -1.5(7)
N1 N2 C5 C4 177.7(5)
C6 O1 C5 N2 0.6(6)
C6 O1 C5 C4 -178.8(5)
C3 C4 C5 N2 -179.5(6)
S C4 C5 N2 -3.7(9)
C3 C4 C5 O1 -0.3(9)
S C4 C5 O1 175.5(4)
N2 N1 C6 O1 -1.6(6)
N2 N1 C6 C7 -176.8(5)
C5 O1 C6 N1 0.7(6)
C5 O1 C6 C7 176.6(5)
N1 C6 C7 C8 171.9(6)
O1 C6 C7 C8 -3.2(7)
N1 C6 C7 C12 -7.3(9)
O1 C6 C7 C12 177.6(5)
C12 C7 C8 C9 3.6(8)
C6 C7 C8 C9 -175.6(5)
C7 C8 C9 C10 1.4(9)
C7 C8 C9 Cl -178.7(4)
C8 C9 C10 C11 -2.8(9)
Cl C9 C10 C11 177.3(4)
C9 C10 C11 C12 -0.9(9)
C9 C10 C11 C13 173.6(6)
C10 C11 C12 N3 -174.2(5)
C13 C11 C12 N3 11.4(9)
C10 C11 C12 C7 5.8(9)
C13 C11 C12 C7 -168.6(6)
C14 N3 C12 C11 55.9(8)
C14 N3 C12 C7 -124.1(6)
C8 C7 C12 C11 -7.3(8)
C6 C7 C12 C11 171.9(5)
C8 C7 C12 N3 172.7(5)
C6 C7 C12 N3 -8.1(8)
C12 N3 C14 O2 -6.1(10)
C12 N3 C14 C15 174.5(5)
O2 C14 C15 C17 15.5(10)
N3 C14 C15 C17 -165.0(7)
O2 C14 C15 C16 -156.3(7)
N3 C14 C15 C16 23.1(9)
